data_4323917
loop_
_publ_author_name
'Stefania De Angelis'
'Euro Solari'
'Emma Gallo'
'Carlo Floriani'
'Angiola Chiesi-Villa'
'Corrado Rizzoli'

_publ_contact_author
;
     Dr. Corrado Rizzoli
     Dipartimento di Chimica Generale ed Inorganica, 
     Chimica Analitica, Chimica Fisica
     Viale delle Scienze 78
     I-43100 Parma
     Italy
;
_publ_contact_author_email rizzoli@at@ipruniv.cce.unipr.it
_publ_contact_author_fax '[039]521 905 556'
_publ_contact_author_phone '[039]521 905 449'
_publ_section_title
;
 Formation of Carbon-Carbon-Bonded Dimers in the Reduction of
 [CoIIsalophen] [salophen =N,N'-o-Phenylenebis(salicylideneaminato)]:
 Their Reactivity with Electrophiles To Form Co-C Bonds
;
_journal_name_full 'Inorganic Chemistry'
_journal_page_first 5995
_journal_page_last 6003
_journal_paper_doi 10.1021/ic951661d
_journal_volume 35
_journal_year 1996
_chemical_formula_sum 'C48 H60 Co2 N4 Na2 O22'
_chemical_formula_weight 1032.9
_space_group_IT_number 2
_symmetry_cell_setting triclinic
_symmetry_space_group_name_Hall '-P 1'
_symmetry_space_group_name_H-M 'P -1'
_atom_sites_solution_hydrogens difmap
_atom_sites_solution_primary direct
_atom_sites_solution_secondary difmap
_audit_creation_method 'PARSTCIF: on IBM/PS280 personal computer'
_cell_angle_alpha 105.700(10)
_cell_angle_beta 102.660(10)
_cell_angle_gamma 97.650(10)
_cell_formula_units_Z 2
_cell_length_a 14.6510(10)
_cell_length_b 15.3550(10)
_cell_length_c 11.6710(10)
_cell_measurement_reflns_used 25
_cell_measurement_temperature 295(2)
_cell_measurement_theta_max 20.8
_cell_measurement_theta_min 13.7
_cell_volume 2413.9(4)
_computing_cell_refinement 'TEXSAN Software'
_computing_data_collection 'TEXSAN Software'
_computing_data_reduction 'TEXSAN Software'
_computing_structure_refinement 'SHELXL-93 (Sheldrick, 1993)'
_computing_structure_solution 'SHELXS-86 (Sheldrick, 1990)'
_diffrn_ambient_temperature 295(2)
_diffrn_measurement_device 'Rigaku AFC6S diffractometer'
_diffrn_measurement_method 'profile data from omega/2theta scans'
_diffrn_radiation_monochromator graphite
_diffrn_radiation_source 'fine-focus sealed tube'
_diffrn_radiation_type MoK\a
_diffrn_radiation_wavelength 0.71069
_diffrn_reflns_av_R_equivalents 0.0187
_diffrn_reflns_av_sigmaI/netI 0.0322
_diffrn_reflns_limit_h_max 16
_diffrn_reflns_limit_h_min 0
_diffrn_reflns_limit_k_max 18
_diffrn_reflns_limit_k_min -18
_diffrn_reflns_limit_l_max 13
_diffrn_reflns_limit_l_min -13
_diffrn_reflns_number 8886
_diffrn_reflns_theta_max 25.0
_diffrn_reflns_theta_min 2.5
_diffrn_standards_decay_% none
_diffrn_standards_interval_count 100
_diffrn_standards_number 3
_exptl_absorpt_coefficient_mu 0.763
_exptl_absorpt_correction_T_max 0.914
_exptl_absorpt_correction_T_min 1.000
_exptl_absorpt_correction_type 'ABSORB: F. Ugozzoli 1987'
_exptl_crystal_colour red
_exptl_crystal_density_diffrn 1.421
_exptl_crystal_description 'irregular prism'
_exptl_crystal_F_000 1080
_exptl_crystal_size_max 0.40
_exptl_crystal_size_mid 0.20
_exptl_crystal_size_min 0.17
_refine_diff_density_max .449
_refine_diff_density_min -.268
_refine_diff_density_rms .064
_refine_ls_extinction_method none
_refine_ls_goodness_of_fit_all 1.058
_refine_ls_goodness_of_fit_obs 1.058
_refine_ls_matrix_type fullcycle
_refine_ls_number_parameters 597
_refine_ls_number_reflns 4752
_refine_ls_number_restraints 93
_refine_ls_restrained_S_all 1.054
_refine_ls_restrained_S_obs 1.054
_refine_ls_R_factor_all 0.0492
_refine_ls_R_factor_obs 0.0492
_refine_ls_shift/esd_max 0.004
_refine_ls_shift/esd_mean 0.001
_refine_ls_structure_factor_coef Fsqd
_refine_ls_weighting_details 'w=1/[\s^2^(Fo^2^)+(0.0766P)^2^+2.3524P] where P=(Fo^2^+2Fc^2^)/3'
_refine_ls_weighting_scheme calc
_refine_ls_wR_factor_all 0.1303
_refine_ls_wR_factor_obs 0.1303
_reflns_number_observed 4752
_reflns_number_total 8590
_reflns_observed_criterion >2sigma(I)
_cod_data_source_file ic951661d_1.cif
_cod_data_source_block COMPLEX2
_cod_depositor_comments
;
The following automatic conversions were performed:

'_refine_ls_weighting_scheme' value 'calc
w=1/[\s^2^(Fo^2^)+(0.0766P)^2^+2.3524P] where P=(Fo^2^+2Fc^2^)/3' was
changed to 'calc'. New tag '_refine_ls_weighting_details' was
created. The value of the new tag was set to
'w=1/[\s^2^(Fo^2^)+(0.0766P)^2^+2.3524P] where P=(Fo^2^+2Fc^2^)/3'.

Automatic conversion script
Id: cif_fix_values 3143 2015-03-26 13:38:13Z robertas 
;
_cod_database_code 4323917

loop_
_symmetry_equiv_pos_as_xyz
'x, y, z'
'-x, -y, -z'

loop_
_atom_site_aniso_label
_atom_site_aniso_U_11
_atom_site_aniso_U_22
_atom_site_aniso_U_33
_atom_site_aniso_U_12
_atom_site_aniso_U_13
_atom_site_aniso_U_23
CO1A 0.0430(4) 0.0471(4) 0.0559(4) 0.0136(3) 0.0045(3) 0.0070(3)
NA1A 0.0487(11) 0.0655(12) 0.0598(12) 0.0177(10) 0.0068(9) 0.0076(10)
O1A 0.0466(19) 0.0685(23) 0.0551(21) 0.0175(18) 0.0129(17) 0.0090(17)
O2A 0.0457(19) 0.0662(22) 0.0489(20) 0.0136(17) 0.0097(16) 0.0065(16)
O3A 0.0683(25) 0.0840(27) 0.0542(23) 0.0172(20) 0.0126(19) 0.0071(21)
O4A 0.0439(19) 0.0809(26) 0.0675(25) 0.0230(20) 0.0149(18) 0.0127(18)
O5A 0.0948(35) 0.0694(29) 0.1412(47) 0.0151(29) 0.0222(32) 0.0095(26)
O6A 0.0775(30) 0.1066(36) 0.1566(47) 0.0813(35) 0.0307(31) 0.0328(27)
N1A 0.0489(24) 0.0481(24) 0.0735(31) 0.0178(22) 0.0058(23) 0.0068(19)
N2A 0.0563(26) 0.0457(23) 0.0585(27) 0.0106(20) -0.0023(22) 0.0071(20)
C1A 0.0481(28) 0.0478(28) 0.0690(35) 0.0236(26) 0.0154(26) 0.0180(23)
C2A 0.0624(34) 0.0526(30) 0.0673(37) 0.0210(27) 0.0228(29) 0.0182(26)
C3A 0.0880(44) 0.0708(38) 0.0677(39) 0.0230(31) 0.0334(34) 0.0261(34)
C4A 0.0886(48) 0.0917(47) 0.0973(53) 0.0429(41) 0.0562(43) 0.0287(39)
C5A 0.0676(37) 0.0728(38) 0.0938(49) 0.0376(36) 0.0397(36) 0.0215(31)
C6A 0.0498(29) 0.0530(30) 0.0825(40) 0.0257(28) 0.0247(29) 0.0193(24)
C7A 0.0439(29) 0.0589(33) 0.0904(44) 0.0270(31) 0.0143(30) 0.0079(25)
C8A 0.0518(33) 0.0820(42) 0.0810(44) 0.0228(34) -0.0027(31) -0.0043(30)
C9A 0.0657(38) 0.0721(40) 0.0790(43) 0.0087(33) -0.0160(33) 0.0021(31)
C10A 0.0804(41) 0.0551(32) 0.0500(31) 0.0098(26) 0.0057(30) 0.0172(29)
C11A 0.0683(35) 0.0538(30) 0.0542(32) 0.0196(25) 0.0177(27) 0.0205(26)
C12A 0.0953(48) 0.0632(36) 0.0631(37) 0.0196(29) 0.0245(34) 0.0244(34)
C13A 0.0939(49) 0.0873(45) 0.0729(44) 0.0331(36) 0.0395(38) 0.0262(38)
C14A 0.0696(37) 0.0718(38) 0.0831(45) 0.0311(33) 0.0326(34) 0.0240(31)
C15A 0.0553(30) 0.0549(30) 0.0601(33) 0.0182(26) 0.0150(26) 0.0170(25)
C16A 0.0548(30) 0.0441(27) 0.0621(33) 0.0201(24) 0.0173(26) 0.0177(23)
C17A 0.0974(50) 0.1063(53) 0.0590(39) 0.0250(37) 0.0088(36) -0.0019(41)
C18A 0.0448(31) 0.1049(49) 0.0920(48) 0.0347(39) 0.0055(30) 0.0113(32)
C24A 0.1408(83) 0.1295(74) 0.2405(**) 0.1229(78) 0.0054(82) 0.0291(65)
CO1B 0.0497(4) 0.0437(4) 0.0527(4) 0.0046(3) 0.0101(3) 0.0097(3)
NA1B 0.0698(13) 0.0503(11) 0.0502(11) 0.0086(9) 0.0188(10) 0.0109(10)
NA1' 0.0698(13) 0.0503(11) 0.0502(11) 0.0086(9) 0.0188(10) 0.0109(10)
O1B 0.0685(22) 0.0458(18) 0.0443(18) 0.0112(15) 0.0099(16) 0.0114(16)
O2B 0.0564(20) 0.0465(18) 0.0489(19) 0.0166(16) 0.0118(16) 0.0046(15)
O3B 0.0703(24) 0.0484(20) 0.0768(26) 0.0229(19) 0.0175(20) 0.0157(18)
O3B' 0.0703(24) 0.0484(20) 0.0768(26) 0.0229(19) 0.0175(20) 0.0157(18)
O4B 0.0943(30) 0.0846(29) 0.0436(21) 0.0173(20) 0.0176(20) 0.0132(23)
O5B 0.1151(40) 0.0741(30) 0.1097(38) -0.0021(26) 0.0598(32) 0.0141(28)
N1B 0.0729(31) 0.0667(30) 0.0542(28) -0.0080(25) 0.0089(24) 0.0182(25)
N2B 0.0497(26) 0.0484(25) 0.0831(35) 0.0041(25) 0.0055(23) 0.0087(20)
C1B 0.0542(30) 0.0678(34) 0.0541(31) 0.0265(27) 0.0182(25) 0.0232(26)
C2B 0.0539(30) 0.0657(34) 0.0672(36) 0.0297(29) 0.0191(27) 0.0206(26)
C3B 0.0834(44) 0.0926(47) 0.1022(54) 0.0555(43) 0.0346(40) 0.0364(38)
C4B 0.1051(57) 0.1424(73) 0.0855(53) 0.0767(55) 0.0222(45) 0.0411(54)
C5B 0.0888(48) 0.1215(61) 0.0637(41) 0.0390(42) 0.0208(35) 0.0347(45)
C6B 0.0681(36) 0.0856(43) 0.0520(33) 0.0212(31) 0.0182(28) 0.0235(32)
C7B 0.0933(48) 0.1013(52) 0.0422(32) 0.0076(34) 0.0132(31) 0.0270(40)
C8B 0.1509(77) 0.0748(49) 0.0786(51) -0.0218(41) 0.0041(50) 0.0183(48)
C9B 0.0997(52) 0.0512(37) 0.1018(56) -0.0165(37) 0.0098(43) -0.0072(35)
C10B 0.0510(33) 0.0431(31) 0.1355(65) 0.0244(38) 0.0180(37) 0.0097(26)
C11B 0.0424(28) 0.0567(33) 0.1028(47) 0.0367(34) 0.0221(29) 0.0179(25)
C12B 0.0580(36) 0.0826(44) 0.1508(71) 0.0780(50) 0.0378(43) 0.0237(33)
C13B 0.0799(47) 0.1288(69) 0.1330(70) 0.0970(61) 0.0513(49) 0.0516(47)
C14B 0.0737(41) 0.1223(60) 0.0959(50) 0.0677(47) 0.0364(37) 0.0418(41)
C15B 0.0566(32) 0.0808(40) 0.0624(36) 0.0370(32) 0.0239(27) 0.0210(29)
C16B 0.0429(27) 0.0649(34) 0.0714(37) 0.0325(29) 0.0196(25) 0.0183(24)
C17B 0.0765(40) 0.0508(33) 0.1118(54) 0.0225(33) 0.0209(37) 0.0221(30)
C18B 0.1207(60) 0.1266(62) 0.0455(36) 0.0099(37) 0.0225(37) 0.0077(48)
C19B 0.0988(68) 0.1560(90) 0.1475(89) -0.0187(70) 0.0284(62) 0.0051(62)
C20B 0.1389(81) 0.1182(71) 0.1383(82) 0.0300(61) 0.0668(68) 0.0565(62)
C21B 0.1465(81) 0.1119(66) 0.0985(62) -0.0011(50) 0.0293(59) 0.0556(61)
C22B 0.1389(77) 0.0881(56) 0.1481(82) -0.0223(54) 0.0679(66) -0.0052(52)

loop_
_atom_site_label
_atom_site_fract_x
_atom_site_fract_y
_atom_site_fract_z
_atom_site_U_iso_or_equiv
_atom_site_thermal_displace_type
_atom_site_type_symbol
_atom_site_calc_flag
_atom_site_calc_attached_atom
_atom_site_aniso_ratio
CO1A 0.77143(5) 0.34131(4) 0.11635(6) 0.0509(3) aniso Co . . 1.58
NA1A 0.5686(1) 0.2463(1) -0.1006(2) 0.0600(8) aniso Na . . 1.46
O1A 0.7285(2) 0.2987(2) -0.0569(3) 0.0575(13) aniso O . . 1.51
O2A 0.6431(2) 0.2978(2) 0.1044(3) 0.0554(15) aniso O . . 1.58
O3A 0.6376(3) 0.2328(3) -0.2867(3) 0.0712(18) aniso O . . 1.68
O4A 0.4602(2) 0.2395(3) 0.0380(3) 0.0641(17) aniso O . . 1.88
O5A 0.5293(4) 0.0872(3) -0.1830(5) 0.1077(26) aniso O . . 2.29
O6A 0.4899(3) 0.3458(3) -0.1799(5) 0.1039(25) aniso O . . 2.93
N1A 0.8945(3) 0.3819(3) 0.1204(4) 0.0591(19) aniso N . . 1.78
N2A 0.8060(3) 0.3839(3) 0.2832(4) 0.0579(19) aniso N . . 1.97
C1A 0.7780(4) 0.3102(3) -0.1347(5) 0.0531(20) aniso C . . 1.91
C2A 0.7315(4) 0.2754(4) -0.2620(5) 0.0587(24) aniso C . . 1.46
C3A 0.7783(5) 0.2852(4) -0.3499(5) 0.0722(29) aniso C . . 1.64
C4A 0.8729(5) 0.3282(5) -0.3126(7) 0.0835(35) aniso C . . 2.45
C5A 0.9220(4) 0.3619(4) -0.1905(7) 0.0720(30) aniso C . . 1.96
C6A 0.8750(4) 0.3528(4) -0.0993(5) 0.0588(25) aniso C . . 2.07
C7A 0.9306(4) 0.3850(4) 0.0275(6) 0.0645(26) aniso C . . 2.13
C8A 0.9616(4) 0.4108(4) 0.2430(6) 0.0773(28) aniso C . . 2.37
C9A 0.9081(4) 0.4315(4) 0.3405(6) 0.0823(27) aniso C . . 2.93
C10A 0.7515(4) 0.3839(4) 0.3581(5) 0.0648(23) aniso C . . 1.93
C11A 0.6519(4) 0.3487(4) 0.3208(5) 0.0572(23) aniso C . . 1.49
C12A 0.5976(5) 0.3567(4) 0.4091(5) 0.0725(28) aniso C . . 1.65
C13A 0.5013(5) 0.3268(5) 0.3742(6) 0.0793(31) aniso C . . 1.83
C14A 0.4513(4) 0.2868(4) 0.2506(6) 0.0704(26) aniso C . . 1.58
C15A 0.5014(4) 0.2774(4) 0.1626(5) 0.0562(21) aniso C . . 1.29
C16A 0.6021(4) 0.3078(3) 0.1945(5) 0.0519(22) aniso C . . 1.66
C17A 0.5886(5) 0.1853(5) -0.4101(6) 0.0919(33) aniso C . . 2.29
C18A 0.3593(4) 0.2202(5) -0.0010(6) 0.0822(28) aniso C . . 2.52
C19A 0.4513(11) 0.0206(11) -0.2086(15) 0.1641(69) iso C . . 4.63
C20A 0.4869(11) -0.0701(11) -0.2360(15) 0.0514(3) iso C . . 1.67
C21A 0.5993(16) -0.0446(15) -0.2042(23) 0.0579(8) iso C . . 1.62
C22A 0.6190(13) 0.0492(13) -0.1919(17) 0.0579(9) iso C . . 1.62
C19C 0.4775(20) 0.0045(19) -0.2885(26) 0.0543(12) iso C . . 1.67
C20C 0.5580(17) -0.0565(15) -0.2824(22) 0.0512(14) iso C . . 1.43
C21C 0.5949(19) -0.0324(20) -0.1338(27) 0.0644(15) iso C . . 1.75
C22C 0.6078(19) 0.0646(18) -0.1049(26) 0.0644(16) iso C . . 1.75
C24A 0.4081(8) 0.4530(7) -0.2382(12) 0.0753(18) aniso C . . 2.30
C23A 0.3985(10) 0.3729(9) -0.1806(14) 0.1016(24) iso C . . 2.98
C25A 0.4918(14) 0.4678(13) -0.2659(18) 0.0711(20) iso C . . 2.72
C26A 0.5519(13) 0.4090(12) -0.2320(18) 0.0659(21) iso C . . 2.28
C23C 0.4051(16) 0.3497(15) -0.2492(21) 0.0554(22) iso C . . 1.62
C25C 0.5129(13) 0.4992(12) -0.1864(18) 0.0591(21) iso C . . 1.57
C26C 0.5673(13) 0.4304(12) -0.1502(17) 0.0841(32) iso C . . 2.09
CO1B -0.17113(5) -0.25593(4) -0.17224(6) 0.1015(43) aniso Co . . 3.57
NA1B -0.0836(2) -0.0585(1) 0.0557(2) 0.0878(33) aniso Na . . 2.20
NA1' 0.0836(2) 0.0585(1) -0.0557(2) 0.0675(24) aniso Na . . 1.75
O1B -0.1374(2) -0.1287(2) -0.1548(3) 0.0821(31) aniso O . . 2.83
O2B -0.1341(2) -0.2143(2) -0.0002(3) 0.1157(42) aniso O . . 4.21
O3B -0.0952(3) 0.0506(2) -0.0871(4) 0.0977(35) aniso O . . 3.96
O3B' 0.0952(3) -0.0506(2) 0.0871(4) 0.0784(32) aniso O . . 3.42
O4B -0.0812(3) -0.1255(3) 0.2330(3) 0.0636(27) aniso O . . 2.81
O5B -0.1164(4) 0.0665(3) 0.1955(5) 0.0860(38) aniso O . . 3.69
N1B -0.2101(3) -0.2908(3) -0.3385(4) 0.0955(42) aniso N . . 3.66
N2B -0.2047(3) -0.3763(3) -0.1839(5) 0.0859(39) aniso N . . 2.46
C1B -0.1629(4) -0.0906(4) -0.2412(5) 0.0616(24) aniso C . . 1.90
C2B -0.1441(4) 0.0062(4) -0.2078(5) 0.0559(22) aniso C . . 2.00
C3B -0.1735(5) 0.0523(5) -0.2945(7) 0.0801(29) aniso C . . 2.60
C4B -0.2198(6) -0.0002(7) -0.4140(8) 0.1027(34) aniso C . . 3.42
C5B -0.2362(5) -0.0933(6) -0.4518(6) 0.1505(60) aniso C . . 2.66
C6B -0.2074(4) -0.1416(4) -0.3669(5) 0.1259(56) aniso C . . 2.19
C7B -0.2247(5) -0.2383(5) -0.4093(5) 0.1237(46) aniso C . . 2.79
C8B -0.2268(7) -0.3925(5) -0.3977(7) 0.1352(48) aniso C . . 3.57
C9B -0.2435(5) -0.4395(4) -0.3102(8) 0.0997(52) aniso C . . 0.00
C10B -0.2039(4) -0.4121(4) -0.0937(8) 0.0510(33) aniso C . . *****
C11B -0.1758(4) -0.3609(4) 0.0340(6) 0.0424(28) aniso C . . 0.00
C12B -0.1841(4) -0.4072(5) 0.1216(9) 0.0580(36) aniso C . . 0.00
C13B -0.1598(5) -0.3596(6) 0.2452(9) 0.0799(47) aniso C . . 0.00
C14B -0.1245(5) -0.2643(6) 0.2880(7) 0.0737(41) aniso C . . 0.00
C15B -0.1156(4) -0.2188(4) 0.2021(5) 0.0566(32) aniso C . . *****
C16B -0.1414(3) -0.2649(4) 0.0740(5) 0.0429(27) aniso C . . *****
C17B -0.0930(4) 0.1488(4) -0.0383(7) 0.0765(40) aniso C . . 0.00
C18B -0.0446(6) -0.0746(6) 0.3608(6) 0.1207(60) aniso C . . *****
C19B -0.2109(7) 0.0628(8) 0.1969(10) 0.0988(68) aniso C . . *****
C20B -0.2179(7) 0.1358(7) 0.2989(10) 0.1389(81) aniso C . . 0.00
C21B -0.1206(8) 0.1816(6) 0.3649(8) 0.1465(81) aniso C . . *****
C22B -0.0618(7) 0.1487(6) 0.2883(9) 0.1389(77) aniso C . . 0.00
H3A 0.74320(0) 0.26040(0) -0.44470(0) 0.1000(0) iso H calc C3A 1.00
H4A 0.91930(0) 0.34580(0) -0.36620(0) 0.1000(0) iso H calc C4A 1.00
H5A 0.99710(0) 0.39100(0) -0.17400(0) 0.1000(0) iso H calc C5A 1.00
H7A 1.00790(0) 0.40870(0) 0.03400(0) 0.1000(0) iso H calc C7A 1.00
H81A 0.98720(0) 0.33960(0) 0.23470(0) 0.1000(0) iso H calc C8A 1.00
H82A 1.01830(0) 0.46420(0) 0.24790(0) 0.1000(0) iso H calc C8A 1.00
H91A 0.94350(0) 0.40230(0) 0.40260(0) 0.1000(0) iso H calc C9A 1.00
H92A 0.90600(0) 0.49990(0) 0.36610(0) 0.1000(0) iso H calc C9A 1.00
H10A 0.78110(0) 0.40470(0) 0.44700(0) 0.1000(0) iso H calc C10A 1.00
H12A 0.64120(0) 0.39720(0) 0.50240(0) 0.1000(0) iso H calc C12A 1.00
H13A 0.46290(0) 0.33660(0) 0.44540(0) 0.1000(0) iso H calc C13A 1.00
H14A 0.37370(0) 0.25930(0) 0.23900(0) 0.1000(0) iso H calc C14A 1.00
H171 0.51760(0) 0.16020(0) -0.40540(0) 0.1000(0) iso H calc C17A 1.00
H172 0.57690(0) 0.21970(0) -0.47280(0) 0.1000(0) iso H calc C17A 1.00
H173 0.62800(0) 0.13340(0) -0.45000(0) 0.1000(0) iso H calc C17A 1.00
H181 0.32730(0) 0.16300(0) 0.02160(0) 0.1000(0) iso H calc C18A 1.00
H182 0.33660(0) 0.19630(0) -0.10180(0) 0.1000(0) iso H calc C18A 1.00
H183 0.33150(0) 0.28390(0) 0.02010(0) 0.1000(0) iso H calc C18A 1.00
H3B -0.16730(0) 0.12340(0) -0.27190(0) 0.1000(0) iso H calc C3B 1.00
H4B -0.23720(0) 0.03110(0) -0.47910(0) 0.1000(0) iso H calc C4B 1.00
H5B -0.27110(0) -0.12990(0) -0.54810(0) 0.1000(0) iso H calc C5B 1.00
H7B -0.25200(0) -0.27630(0) -0.50060(0) 0.1000(0) iso H calc C7B 1.00
H81B -0.27630(0) -0.41330(0) -0.48130(0) 0.1000(0) iso H calc C8B 1.00
H82B -0.16290(0) -0.41280(0) -0.42100(0) 0.1000(0) iso H calc C8B 1.00
H91B -0.23680(0) -0.50850(0) -0.33620(0) 0.1000(0) iso H calc C9B 1.00
H92B -0.32060(0) -0.45470(0) -0.31320(0) 0.1000(0) iso H calc C9B 1.00
H10B -0.22320(0) -0.48330(0) -0.12720(0) 0.1000(0) iso H calc C10B 1.00
H12B -0.21200(0) -0.48530(0) 0.07970(0) 0.1000(0) iso H calc C12B 1.00
H13B -0.16740(0) -0.39680(0) 0.31820(0) 0.1000(0) iso H calc C13B 1.00
H14B -0.10330(0) -0.22620(0) 0.38740(0) 0.1000(0) iso H calc C14B 1.00
H171 -0.15830(0) 0.16250(0) -0.06010(0) 0.1000(0) iso H calc C17A 1.00
H172 -0.06090(0) 0.18240(0) -0.09300(0) 0.1000(0) iso H calc C17A 1.00
H173 -0.05620(0) 0.17510(0) 0.05140(0) 0.1000(0) iso H calc C17A 1.00
H181 -0.01860(0) -0.00230(0) 0.37150(0) 0.1000(0) iso H calc C18A 1.00
H182 0.01580(0) -0.10140(0) 0.40170(0) 0.1000(0) iso H calc C18A 1.00
H183 -0.09850(0) -0.08000(0) 0.40860(0) 0.1000(0) iso H calc C18A 1.00
H191 -0.25820(0) 0.06120(0) 0.11010(0) 0.1000(0) iso H calc C19B 1.00
H192 -0.24110(0) -0.00600(0) 0.21100(0) 0.1000(0) iso H calc C19B 1.00
H201 -0.25710(0) 0.18310(0) 0.26240(0) 0.1000(0) iso H calc C20B 1.00
H202 -0.25530(0) 0.11180(0) 0.35830(0) 0.1000(0) iso H calc C20B 1.00
H211 -0.10070(0) 0.16560(0) 0.45000(0) 0.1000(0) iso H calc C21B 1.00
H212 -0.11360(0) 0.25630(0) 0.38580(0) 0.1000(0) iso H calc C21B 1.00
H221 0.00420(0) 0.13620(0) 0.33970(0) 0.1000(0) iso H calc C22B 1.00
H222 -0.03900(0) 0.20060(0) 0.24310(0) 0.1000(0) iso H calc C22B 1.00

loop_
_atom_type_symbol
_atom_type_description
_atom_type_scat_dispersion_real
_atom_type_scat_dispersion_imag
_atom_type_scat_source
Co Co .3494 .9721 'International Tables Vol C Tables 4.2.6.8 and 6.1.1.4'
Na Na .0362 .0249 'International Tables Vol C Tables 4.2.6.8 and 6.1.1.4'
O O .0106 .0060 'International Tables Vol C Tables 4.2.6.8 and 6.1.1.4'
N N .0061 .0033 'International Tables Vol C Tables 4.2.6.8 and 6.1.1.4'
C C .0033 .0016 'International Tables Vol C Tables 4.2.6.8 and 6.1.1.4'
H H .0000 .0000 'International Tables Vol C Tables 4.2.6.8 and 6.1.1.4'

loop_
_geom_angle_atom_site_label_1
_geom_angle_atom_site_label_2
_geom_angle_atom_site_label_3
_geom_angle
_geom_angle_publ_flag
N1A CO1A N2A 88.2(2) yes
O2A CO1A N2A 94.4(1) yes
O2A CO1A N1A 177.4(1) yes
O1A CO1A N2A 176.7(1) yes
O1A CO1A N1A 94.6(1) yes
O1A CO1A O2A 82.8(1) yes
O5A NA1A O6A 124.5(2) yes
O4A NA1A O6A 91.3(1) yes
O4A NA1A O5A 90.0(1) yes
O3A NA1A O6A 82.3(1) yes
O3A NA1A O5A 82.5(1) yes
O3A NA1A O4A 164.7(1) yes
O2A NA1A O6A 116.6(1) yes
O2A NA1A O5A 113.9(1) yes
O2A NA1A O4A 65.1(1) yes
O2A NA1A O3A 130.2(1) yes
O1A NA1A O6A 109.0(1) yes
O1A NA1A O5A 111.0(1) yes
O1A NA1A O4A 131.3(1) yes
O1A NA1A O3A 63.9(1) yes
O1A NA1A O2A 66.3(1) yes
CO1A O1A NA1A 105.2(1) yes
NA1A O1A C1A 127.3(3) yes
CO1A O1A C1A 126.7(3) yes
CO1A O2A NA1A 105.6(1) yes
NA1A O2A C16A 126.5(3) yes
CO1A O2A C16A 127.2(3) yes
NA1A O3A C17A 125.8(4) yes
NA1A O3A C2A 116.5(2) yes
C2A O3A C17A 117.6(4) yes
NA1A O4A C18A 125.1(3) yes
NA1A O4A C15A 116.6(3) yes
C15A O4A C18A 116.6(4) yes
NA1A O5A C22C 99.1(*) yes
NA1A O5A C19C 148.6(*) yes
NA1A O5A C22A 109.9(8) yes
NA1A O5A C19A 136.3(8) yes
C19C O5A C22C 110.1(*) yes
C22A O5A C22C 40.7(*) yes
C22A O5A C19C 86.4(*) yes
C19A O5A C22C 107.9(*) yes
C19A O5A C19C 44.0(*) yes
C19A O5A C22A 113.0(*) yes
NA1A O6A C26C 103.7(7) yes
NA1A O6A C23C 141.8(*) yes
NA1A O6A C26A 114.3(7) yes
NA1A O6A C23A 134.9(6) yes
C23C O6A C26C 114.2(*) yes
C26A O6A C26C 33.4(*) yes
C26A O6A C23C 95.7(*) yes
C23A O6A C26C 109.8(9) yes
C23A O6A C23C 33.6(*) yes
C23A O6A C26A 110.3(9) yes
CO1A N1A C8A 114.7(3) yes
CO1A N1A C7A 128.4(4) yes
C7A N1A C8A 116.9(4) yes
CO1A N2A C10A 128.1(4) yes
CO1A N2A C9A 115.1(3) yes
C9A N2A C10A 116.7(4) yes
O1A C1A C6A 124.1(4) yes
O1A C1A C2A 118.0(5) yes
C2A C1A C6A 117.9(5) yes
O3A C2A C1A 113.2(5) yes
C1A C2A C3A 121.6(5) yes
O3A C2A C3A 125.2(5) yes
C2A C3A H3A 122(1) no
C2A C3A C4A 119.3(5) yes
C4A C3A H3A 119(1) no
C3A C4A H4A 130(1) no
C3A C4A C5A 121.6(6) yes
C5A C4A H4A 108(1) no
C4A C5A H5A 114(1) no
C4A C5A C6A 119.8(6) yes
C6A C5A H5A 126(1) no
C1A C6A C5A 119.8(5) yes
C5A C6A C7A 117.9(5) yes
C1A C6A C7A 122.3(5) yes
N1A C7A C6A 123.4(5) yes
C6A C7A H7A 110(1) no
N1A C7A H7A 126(1) no
N1A C8A H82A 109(1) no
N1A C8A H81A 97(0) no
N1A C8A C9A 109.8(5) yes
H81A C8A H82A 111(1) no
C9A C8A H82A 117(1) no
C9A C8A H81A 111(1) no
N2A C9A C8A 108.3(4) yes
C8A C9A H92A 110(1) no
C8A C9A H91A 100(1) no
N2A C9A H92A 104(1) no
N2A C9A H91A 113(1) no
H91A C9A H92A 121(1) no
N2A C10A H10A 119(1) no
N2A C10A C11A 125.0(5) yes
C11A C10A H10A 116(1) no
C10A C11A C16A 121.3(5) yes
C10A C11A C12A 120.8(5) yes
C12A C11A C16A 117.7(5) yes
C11A C12A H12A 112(1) no
C11A C12A C13A 121.5(5) yes
C13A C12A H12A 126(1) no
C12A C13A H13A 119(1) no
C12A C13A C14A 121.5(6) yes
C14A C13A H13A 120(1) no
C13A C14A H14A 112(1) no
C13A C14A C15A 118.7(6) yes
C15A C14A H14A 129(1) no
O4A C15A C14A 124.2(5) yes
C14A C15A C16A 121.9(5) yes
O4A C15A C16A 113.9(4) yes
C11A C16A C15A 118.7(5) yes
O2A C16A C15A 117.5(4) yes
O2A C16A C11A 123.8(5) yes
O3A C17A H173 110(1) no
O3A C17A H172 120(1) no
O3A C17A H171 103(1) no
H172 C17A H173 103(1) no
H171 C17A H173 117(1) no
H171 C17A H172 103(1) no
O4A C18A H183 111(1) no
O4A C18A H182 109(0) no
O4A C18A H181 113(1) no
H182 C18A H183 102(1) no
H181 C18A H183 118(1) no
H181 C18A H182 102(1) no
O5A C19A C19C 74.7(*) yes
O5A C19A C20A 105.1(*) yes
C20A C19A C19C 64.9(*) yes
C19A C20A C21C 98.2(*) yes
C19A C20A C20C 106.2(*) yes
C19A C20A C19C 41.8(*) yes
C19A C20A C21A 107.4(*) yes
C20C C20A C21C 64.6(*) yes
C19C C20A C21C 102.9(*) yes
C19C C20A C20C 71.3(*) yes
C21A C20A C21C 28.6(*) yes
C21A C20A C20C 36.3(*) yes
C21A C20A C19C 91.7(*) yes
C20A C21A C22C 94.2(*) yes
C20A C21A C21C 82.7(*) yes
C20A C21A C20C 55.1(*) yes
C20A C21A C22A 103.9(*) yes
C21C C21A C22C 53.7(*) yes
C20C C21A C22C 113.8(*) yes
C20C C21A C21C 136.5(*) yes
C22A C21A C22C 36.6(*) yes
C22A C21A C21C 90.2(*) yes
C22A C21A C20C 90.3(*) yes
O5A C22A C21A 108.7(*) yes
C21A C22A C22C 89.9(*) yes
C21A C22A C21C 30.2(*) yes
C21A C22A C20C 33.8(*) yes
O5A C22A C22C 65.8(*) yes
O5A C22A C21C 96.0(*) yes
O5A C22A C20C 93.8(*) yes
C21C C22A C22C 59.8(*) yes
C20C C22A C22C 111.7(*) yes
C20C C22A C21C 58.9(*) yes
C19A C19C C20A 73.3(*) yes
O5A C19C C20A 102.7(*) yes
O5A C19C C19A 61.3(*) yes
C20A C19C C20C 49.9(*) yes
C19A C19C C20C 114.5(*) yes
O5A C19C C20C 98.6(*) yes
C22A C20C C19C 77.4(*) yes
C21A C20C C19C 115.2(*) yes
C21A C20C C22A 56.0(*) yes
C20A C20C C19C 58.8(*) yes
C20A C20C C22A 103.1(*) yes
C20A C20C C21A 88.6(*) yes
C19C C20C C21C 98.8(*) yes
C22A C20C C21C 58.5(*) yes
C21A C20C C21C 20.2(*) yes
C20A C20C C21C 69.3(*) yes
C22A C21C C20C 62.6(*) yes
C21A C21C C20C 23.4(*) yes
C21A C21C C22A 59.7(*) yes
C20A C21C C20C 46.1(*) yes
C20A C21C C22A 90.6(*) yes
C20A C21C C21A 68.7(*) yes
C20C C21C C22C 97.0(*) yes
C22A C21C C22C 39.2(*) yes
C21A C21C C22C 98.8(*) yes
C20A C21C C22C 103.1(*) yes
C22A C22C C21C 80.9(*) yes
C21A C22C C21C 27.6(*) yes
C21A C22C C22A 53.5(*) yes
O5A C22C C21C 109.2(*) yes
O5A C22C C22A 73.5(*) yes
O5A C22C C21A 95.8(*) yes
C23C C24A C25C 105.0(*) yes
C25A C24A C25C 35.4(*) yes
C25A C24A C23C 95.8(*) yes
C23A C24A C25C 103.5(*) yes
C23A C24A C23C 30.4(*) yes
C23A C24A C25A 112.6(*) yes
O6A C23A C24A 100.7(*) yes
C24A C23A C23C 74.3(*) yes
O6A C23A C23C 65.8(*) yes
C24A C25A C26C 100.2(*) yes
C24A C25A C25C 83.1(*) yes
C24A C25A C26A 112.3(*) yes
C25C C25A C26C 55.0(*) yes
C26A C25A C26C 28.5(*) yes
C26A C25A C25C 82.9(*) yes
O6A C26A C25A 104.0(*) yes
C25A C26A C26C 102.1(*) yes
C25A C26A C25C 33.9(*) yes
O6A C26A C26C 69.7(*) yes
O6A C26A C25C 97.3(*) yes
C25C C26A C26C 68.7(*) yes
C24A C23C C23A 75.3(*) yes
O6A C23C C23A 80.5(*) yes
O6A C23C C24A 106.3(*) yes
C25A C25C C26A 63.2(*) yes
C24A C25C C26A 95.6(*) yes
C24A C25C C25A 61.5(*) yes
C26A C25C C26C 33.5(*) yes
C25A C25C C26C 96.1(*) yes
C24A C25C C26C 108.3(*) yes
C26A C26C C25C 77.8(*) yes
C25A C26C C25C 28.9(*) yes
C25A C26C C26A 49.5(*) yes
O6A C26C C25C 103.1(*) yes
O6A C26C C26A 76.9(*) yes
O6A C26C C25A 89.3(*) yes
N1B CO1B N2B 87.5(2) yes
O2B CO1B N2B 94.9(1) yes
O2B CO1B N1B 176.8(1) yes
O1B CO1B N2B 178.0(2) yes
O1B CO1B N1B 94.2(1) yes
O1B CO1B O2B 83.4(1) yes
O4B NA1B O5B 81.3(1) yes
O3B' NA1B O5B 112.0(1) yes
O3B' NA1B O4B 90.7(1) yes
O3B NA1B O5B 83.2(1) yes
O3B NA1B O4B 164.5(1) yes
O3B NA1B O3B' 94.9(1) yes
O2B NA1B O5B 133.7(1) yes
O2B NA1B O4B 64.5(1) yes
O2B NA1B O3B' 99.2(1) yes
O2B NA1B O3B 128.5(1) yes
O1B NA1B O5B 134.7(1) yes
O1B NA1B O4B 130.5(1) yes
O1B NA1B O3B' 100.3(1) yes
O1B NA1B O3B 62.6(1) yes
O1B NA1B O2B 66.2(1) yes
NA1' NA1B O5B 100.4(1) yes
NA1' NA1B O4B 137.4(1) yes
NA1' NA1B O3B' 48.8(1) yes
NA1' NA1B O3B 46.1(1) yes
NA1' NA1B O2B 125.8(1) yes
NA1' NA1B O1B 77.4(1) yes
NA1B NA1' O3B' 46.1(1) yes
NA1B NA1' O3B 48.8(1) yes
O3B NA1' O3B' 94.9(1) yes
CO1B O1B NA1B 104.1(1) yes
NA1B O1B C1B 128.3(3) yes
CO1B O1B C1B 125.5(3) yes
CO1B O2B NA1B 106.3(1) yes
NA1B O2B C16B 127.1(3) yes
CO1B O2B C16B 126.5(3) yes
NA1B O3B NA1' 85.1(1) yes
NA1' O3B C17B 98.5(3) yes
NA1' O3B C2B 111.0(3) yes
NA1B O3B C17B 122.1(3) yes
NA1B O3B C2B 114.2(3) yes
C2B O3B C17B 117.8(4) yes
NA1B O3B' NA1' 85.1(1) yes
NA1B O4B C18B 125.3(4) yes
NA1B O4B C15B 116.9(3) yes
C15B O4B C18B 117.8(5) yes
NA1B O5B C22B 136.0(5) yes
NA1B O5B C19B 116.6(5) yes
C19B O5B C22B 107.4(7) yes
CO1B N1B C8B 113.5(4) yes
CO1B N1B C7B 128.0(4) yes
C7B N1B C8B 118.5(5) yes
CO1B N2B C10B 127.8(5) yes
CO1B N2B C9B 115.0(4) yes
C9B N2B C10B 117.0(5) yes
O1B C1B C6B 123.7(5) yes
O1B C1B C2B 118.1(4) yes
C2B C1B C6B 118.2(5) yes
O3B C2B C1B 114.9(4) yes
C1B C2B C3B 121.3(5) yes
O3B C2B C3B 123.7(5) yes
C2B C3B H3B 124(1) no
C2B C3B C4B 118.2(7) yes
C4B C3B H3B 118(1) no
C3B C4B H4B 120(1) no
C3B C4B C5B 122.7(8) yes
C5B C4B H4B 117(1) no
C4B C5B H5B 119(1) no
C4B C5B C6B 120.4(6) yes
C6B C5B H5B 121(1) no
C1B C6B C5B 119.0(6) yes
C5B C6B C7B 119.0(5) yes
C1B C6B C7B 122.0(5) yes
N1B C7B C6B 124.7(5) yes
C6B C7B H7B 123(1) no
N1B C7B H7B 112(1) no
N1B C8B H82B 111(1) no
N1B C8B H81B 111(1) no
N1B C8B C9B 109.6(6) yes
H81B C8B H82B 103(1) no
C9B C8B H82B 104(1) no
C9B C8B H81B 117(1) no
N2B C9B C8B 110.0(6) yes
C8B C9B H92B 112(1) no
C8B C9B H91B 113(1) no
N2B C9B H92B 100(1) no
N2B C9B H91B 123(1) no
H91B C9B H92B 96(1) no
N2B C10B H10B 111(1) no
N2B C10B C11B 125.0(6) yes
C11B C10B H10B 124(1) no
C10B C11B C16B 121.0(5) yes
C10B C11B C12B 119.4(6) yes
C12B C11B C16B 119.6(6) yes
C11B C12B H12B 114(1) no
C11B C12B C13B 120.9(7) yes
C13B C12B H12B 125(1) no
C12B C13B H13B 122(1) no
C12B C13B C14B 120.9(8) yes
C14B C13B H13B 118(1) no
C13B C14B H14B 121(1) no
C13B C14B C15B 118.3(7) yes
C15B C14B H14B 121(1) no
O4B C15B C14B 123.6(5) yes
C14B C15B C16B 122.6(6) yes
O4B C15B C16B 113.8(5) yes
C11B C16B C15B 117.7(5) yes
O2B C16B C15B 117.7(5) yes
O2B C16B C11B 124.6(5) yes
O3B C17B H173 112(1) no
O3B C17B H172 107(1) no
O3B C17B H171 111(1) no
H172 C17B H173 111(1) no
H171 C17B H173 116(1) no
H171 C17B H172 99(1) no
O4B C18B H183 111(1) no
O4B C18B H182 110(1) no
O4B C18B H181 110(1) no
H182 C18B H183 109(1) no
H181 C18B H183 110(1) no
H181 C18B H182 108(1) no
O5B C19B H192 110(1) no
O5B C19B H191 114(1) no
O5B C19B C20B 110.1(8) yes
H191 C19B H192 104(1) no
C20B C19B H192 107(1) no
C20B C19B H191 112(1) no
C19B C20B H202 113(1) no
C19B C20B H201 108(1) no
C19B C20B C21B 105.2(9) yes
H201 C20B H202 108(1) no
C21B C20B H202 111(1) no
C21B C20B H201 111(1) no
C20B C21B H212 110(1) no
C20B C21B H211 110(1) no
C20B C21B C22B 107.3(8) yes
H211 C21B H212 109(1) no
C22B C21B H212 111(1) no
C22B C21B H211 110(1) no
O5B C22B C21B 107.4(8) yes
C21B C22B H222 111(1) no
C21B C22B H221 113(1) no
O5B C22B H222 109(1) no
O5B C22B H221 111(1) no
H221 C22B H222 106(1) no

loop_
_geom_bond_atom_site_label_1
_geom_bond_atom_site_label_2
_geom_bond_distance
_geom_bond_publ_flag
CO1A O1A 1.879(3) yes
CO1A O2A 1.871(3) yes
CO1A N1A 1.814(4) yes
CO1A N2A 1.807(4) yes
NA1A O1A 2.269(3) yes
NA1A O2A 2.268(3) yes
NA1A O3A 2.561(4) yes
NA1A O4A 2.515(4) yes
NA1A O5A 2.310(4) yes
NA1A O6A 2.299(5) yes
O1A C1A 1.313(7) yes
O2A C16A 1.306(7) yes
O3A C2A 1.374(7) yes
O3A C17A 1.400(6) yes
O4A C15A 1.372(5) yes
O4A C18A 1.413(6) yes
O5A C19A 1.347(1) yes
O5A C22A 1.520(2) yes
O5A C19C 1.481(2) yes
O5A C22C 1.446(2) yes
O6A C23A 1.453(1) yes
O6A C26A 1.569(2) yes
O6A C23C 1.344(2) yes
O6A C26C 1.512(1) yes
N1A C7A 1.315(9) yes
N1A C8A 1.461(7) yes
N2A C9A 1.492(6) yes
N2A C10A 1.307(8) yes
C1A C2A 1.410(7) yes
C1A C6A 1.403(7) yes
C2A C3A 1.382(9) yes
C3A C4A 1.372(9) yes
C3A H3A 1.051(5) no
C4A C5A 1.367(9) yes
C4A H4A 1.075(8) no
C5A C6A 1.415(1) yes
C5A H5A 1.085(5) no
C6A C7A 1.438(7) yes
C7A H7A 1.122(5) no
C8A C9A 1.507(1) yes
C8A H81A 1.189(6) no
C8A H82A 1.067(6) no
C9A H91A 1.034(6) no
C9A H92A 1.018(6) no
C10A C11A 1.413(7) yes
C10A H10A 0.976(5) no
C11A C12A 1.424(9) yes
C11A C16A 1.416(7) yes
C12A C13A 1.357(9) yes
C12A H12A 1.097(4) no
C13A C14A 1.390(8) yes
C13A H13A 1.091(7) no
C14A C15A 1.376(9) yes
C14A H14A 1.124(5) no
C15A C16A 1.419(7) yes
C17A H171 1.079(7) no
C17A H172 1.011(8) no
C17A H173 1.107(7) no
C18A H181 1.063(7) no
C18A H182 1.092(6) no
C18A H183 1.097(7) no
C19A C20A 1.530(2) yes
C19A C19C 1.066(3) yes
C20A C21A 1.576(2) yes
C20A C19C 1.446(3) yes
C20A C20C 1.293(3) yes
C20A C21C 1.678(2) yes
C21A C22A 1.392(3) yes
C21A C20C 0.933(3) yes
C21A C21C 0.811(4) yes
C21A C22C 1.732(3) yes
C22A C20C 1.679(2) yes
C22A C21C 1.613(4) yes
C22A C22C 1.033(3) yes
C19C C20C 1.602(4) yes
C20C C21C 1.620(3) yes
C21C C22C 1.412(4) yes
C24A C23A 1.558(2) yes
C24A C25A 1.341(2) yes
C24A C23C 1.550(2) yes
C24A C25C 1.516(1) yes
C23A C23C 0.816(2) yes
C25A C26A 1.414(2) yes
C25A C25C 0.884(2) yes
C25A C26C 1.820(2) yes
C26A C25C 1.573(2) yes
C26A C26C 0.887(2) yes
C25C C26C 1.499(2) yes
CO1B O1B 1.894(3) yes
CO1B O2B 1.863(3) yes
CO1B N1B 1.802(4) yes
CO1B N2B 1.808(4) yes
NA1B NA1' 3.522(3) yes
NA1B O1B 2.305(3) yes
NA1B O2B 2.273(3) yes
NA1B O3B 2.660(4) yes
NA1B O3B' 2.546(5) yes
NA1B O4B 2.544(5) yes
NA1B O5B 2.339(5) yes
NA1' O3B 2.546(5) yes
NA1' O3B' 2.660(4) yes
O1B C1B 1.308(7) yes
O2B C16B 1.322(7) yes
O3B C2B 1.368(6) yes
O3B C17B 1.454(6) yes
O4B C15B 1.373(7) yes
O4B C18B 1.425(6) yes
O5B C19B 1.382(1) yes
O5B C22B 1.420(8) yes
N1B C7B 1.307(9) yes
N1B C8B 1.489(8) yes
N2B C9B 1.466(8) yes
N2B C10B 1.311(1) yes
C1B C2B 1.403(8) yes
C1B C6B 1.419(6) yes
C2B C3B 1.410(1) yes
C3B C4B 1.373(1) yes
C3B H3B 1.038(7) no
C4B C5B 1.348(1) yes
C4B H4B 1.009(1) no
C5B C6B 1.417(1) yes
C5B H5B 1.082(5) no
C6B C7B 1.400(9) yes
C7B H7B 1.025(5) no
C8B C9B 1.444(1) yes
C8B H81B 1.020(7) no
C8B H82B 1.091(1) no
C9B H91B 1.044(6) no
C9B H92B 1.113(7) no
C10B C11B 1.421(1) yes
C10B H10B 1.033(5) no
C11B C12B 1.411(1) yes
C11B C16B 1.404(8) yes
C12B C13B 1.370(1) yes
C12B H12B 1.144(6) no
C13B C14B 1.396(1) yes
C13B H13B 1.163(1) no
C14B C15B 1.387(1) yes
C14B H14B 1.100(7) no
C15B C16B 1.410(7) yes
C17B H171 1.000(6) no
C17B H172 1.068(8) no
C17B H173 1.008(6) no
C18B H181 1.088(9) no
C18B H182 1.095(9) no
C18B H183 1.069(9) no
C19B C20B 1.430(1) yes
C19B H191 1.087(1) no
C19B H192 1.158(1) no
C20B C21B 1.442(1) yes
C20B H201 1.100(1) no
C20B H202 1.081(1) no
C21B C22B 1.416(1) yes
C21B H211 1.075(9) no
C21B H212 1.092(9) no
C22B H221 1.090(1) no
C22B H222 1.122(1) no
